data_7712474
loop_
_publ_author_name
'Nov\'ak, Miroslav'
'Turek, Jan'
'Milasheuskaya, Yaraslava'
'Sykov\'a, Miriam'
'Dost\'al, Libor'
'Stalmans, Jesse'
'R\%u\<zi\<ckov\'a, Zde\<nka'
'Jurkschat, Klaus'
'Jambor, Roman'

_publ_section_title
;
 Tin(ii) cations stabilized by non-symmetric N,N&#x2032;,O-chelating
 ligands: synthesis and stability
;
_journal_issue 9
_journal_name_full 'Dalton Transactions'
_journal_page_first 2749
_journal_page_last 2761
_journal_paper_doi 10.1039/D2DT03563D
_journal_volume 52
_journal_year 2023
_chemical_formula_moiety 'C26 H39 F3 N2 O7 P S Sn, C F3 O3 S, 0.5(C6 H14)'
_chemical_formula_sum 'C30 H46 F6 N2 O10 P S2 Sn'
_chemical_formula_weight 922.47
_space_group_crystal_system orthorhombic
_space_group_IT_number 60
_space_group_name_Hall '-P 2n 2ab'
_space_group_name_H-M_alt 'P b c n'
_atom_sites_solution_hydrogens mixed
_audit_creation_method 'APEX3 v2016.5-0'
_audit_update_record
;
2022-06-27 deposited with the CCDC.	2023-02-03 downloaded from the CCDC.
;
_cell_angle_alpha 90
_cell_angle_beta 90
_cell_angle_gamma 90
_cell_formula_units_Z 8
_cell_length_a 24.7026(10)
_cell_length_b 16.5078(6)
_cell_length_c 18.7687(7)
_cell_measurement_reflns_used 65770
_cell_measurement_temperature 150(2)
_cell_measurement_theta_max 25
_cell_measurement_theta_min 1
_cell_volume 7653.6(5)
_computing_cell_refinement 'APEX3 v2016.5-0 (Bruker AXS)'
_computing_data_collection 'Bruker Instrument Service vV6.2.3'
_computing_data_reduction 'SAINT V8.37A (Bruker AXS Inc., 2015)'
_computing_molecular_graphics 'Platon (Spek, 2009)'
_computing_publication_material 'Platon (Spek, 2009)'
_computing_structure_refinement 'SHELXL-2014/7 (Sheldrick, 2014)'
_computing_structure_solution 'XT, VERSION 2014/5'
_diffrn_ambient_temperature 150(2)
_diffrn_detector_area_resol_mean 10.4167
_diffrn_measured_fraction_theta_full 0.998
_diffrn_measured_fraction_theta_max 0.998
_diffrn_measurement_device_type 'Bruker D8 - Venture'
_diffrn_measurement_method '\f and \w scans to fill the Ewald sphere'
_diffrn_radiation_type MoK\a
_diffrn_radiation_wavelength 0.71073
_diffrn_reflns_av_R_equivalents 0.1168
_diffrn_reflns_av_unetI/netI 0.0561
_diffrn_reflns_Laue_measured_fraction_full 0.998
_diffrn_reflns_Laue_measured_fraction_max 0.998
_diffrn_reflns_limit_h_max 29
_diffrn_reflns_limit_h_min -29
_diffrn_reflns_limit_k_max 19
_diffrn_reflns_limit_k_min -18
_diffrn_reflns_limit_l_max 22
_diffrn_reflns_limit_l_min -22
_diffrn_reflns_number 50179
_diffrn_reflns_point_group_measured_fraction_full 0.998
_diffrn_reflns_point_group_measured_fraction_max 0.998
_diffrn_reflns_theta_full 24.998
_diffrn_reflns_theta_max 24.998
_diffrn_reflns_theta_min 2.328
_diffrn_source 'sealed X-ray tube'
_exptl_absorpt_coefficient_mu 0.902
_exptl_absorpt_correction_T_max 0.7456
_exptl_absorpt_correction_T_min 0.6599
_exptl_absorpt_correction_type multi-scan
_exptl_absorpt_process_details
;
SADABS-2016/2 - Bruker AXS area detector
scaling and absorption correction
;
_exptl_crystal_colour 'fluorescent gold'
_exptl_crystal_density_diffrn 1.601
_exptl_crystal_description block
_exptl_crystal_F_000 3768
_exptl_crystal_size_max 0.353
_exptl_crystal_size_mid 0.220
_exptl_crystal_size_min 0.184
_refine_diff_density_max 0.501
_refine_diff_density_min -0.460
_refine_diff_density_rms 0.097
_refine_ls_extinction_method none
_refine_ls_goodness_of_fit_ref 1.051
_refine_ls_hydrogen_treatment mixed
_refine_ls_matrix_type full
_refine_ls_number_parameters 458
_refine_ls_number_reflns 6731
_refine_ls_number_restraints 398
_refine_ls_restrained_S_all 1.039
_refine_ls_R_factor_all 0.0722
_refine_ls_R_factor_gt 0.0386
_refine_ls_shift/su_max 0.002
_refine_ls_shift/su_mean 0.000
_refine_ls_structure_factor_coef Fsqd
_refine_ls_weighting_details 'w=1/[\s^2^(Fo^2^)+(0.0417P)^2^] where P=(Fo^2^+2Fc^2^)/3'
_refine_ls_weighting_scheme calc
_refine_ls_wR_factor_gt 0.0813
_refine_ls_wR_factor_ref 0.0886
_reflns_Friedel_coverage 0.000
_reflns_number_gt 4755
_reflns_number_total 6731
_reflns_threshold_expression 'I > 2\s(I)'
_cod_data_source_file d2dt03563d4.cif
_cod_data_source_block 9
_cod_database_code 7712474
_shelx_shelxl_version_number 2014/7
_shelx_space_group_comment
;
The symmetry employed for this shelxl refinement is uniquely defined
by the following loop, which should always be used as a source of
symmetry information in preference to the above space-group names.
They are only intended as comments.
;
_exptl_absorpt_special_details
;
The ratio of minimum to maximum
apparent transmission was 0.885
;

loop_
_space_group_symop_operation_xyz
'x, y, z'
'-x+1/2, -y+1/2, z+1/2'
'-x, y, -z+1/2'
'x+1/2, -y+1/2, -z'
'-x, -y, -z'
'x-1/2, y-1/2, -z-1/2'
'x, -y, z-1/2'
'-x-1/2, y-1/2, z'

loop_
_atom_site_label
_atom_site_type_symbol
_atom_site_fract_x
_atom_site_fract_y
_atom_site_fract_z
_atom_site_U_iso_or_equiv
_atom_site_adp_type
_atom_site_occupancy
_atom_site_site_symmetry_order
_atom_site_calc_flag
_atom_site_refinement_flags_posn
_atom_site_refinement_flags_adp
_atom_site_refinement_flags_occupancy
_atom_site_disorder_assembly
_atom_site_disorder_group
Sn1 Sn 0.27666(2) 0.66672(2) 0.45782(2) 0.01488(9) Uani 1 1 d D U . . .
H1W H 0.2949(14) 0.8404(5) 0.4662(9) 0.042(15) Uiso 1 1 d D . . . .
S1 S 0.24506(5) 0.46551(6) 0.57159(6) 0.0242(2) Uani 1 1 d . U . . .
P1 P 0.36381(4) 0.67483(6) 0.59330(5) 0.0170(2) Uani 1 1 d . U . . .
F1 F 0.49979(10) 0.71173(15) 0.35481(14) 0.0421(7) Uani 1 1 d . U . . .
O1 O 0.30003(11) 0.79738(15) 0.44319(14) 0.0209(6) Uani 1 1 d D U . . .
H1 H 0.3275(10) 0.7932(18) 0.4183(18) 0.031 Uiso 1 1 d D U . . .
N1 N 0.26025(12) 0.71399(16) 0.57565(16) 0.0124(7) Uani 1 1 d D U . . .
C1 C 0.30009(15) 0.71285(19) 0.6252(2) 0.0135(8) Uani 1 1 d . U . . .
F2 F 0.46272(11) 0.60572(16) 0.31096(14) 0.0504(8) Uani 1 1 d . U . . .
O2 O 0.35761(10) 0.65762(13) 0.51568(14) 0.0194(6) Uani 1 1 d . U . . .
S2 S 0.39682(4) 0.72857(6) 0.32720(6) 0.0256(3) Uani 1 1 d . U . . .
N2 N 0.18395(12) 0.72532(16) 0.47586(16) 0.0144(7) Uani 1 1 d . U . . .
C2 C 0.29168(16) 0.7351(2) 0.6954(2) 0.0205(9) Uani 1 1 d . U . . .
H2 H 0.3207 0.7348 0.7287 0.025 Uiso 1 1 calc R U . . .
F3 F 0.44864(10) 0.63677(14) 0.41943(13) 0.0386(6) Uani 1 1 d . U . . .
O3 O 0.40963(10) 0.73520(14) 0.61279(14) 0.0233(6) Uani 1 1 d . U . . .
C3 C 0.24053(16) 0.7576(2) 0.7160(2) 0.0255(10) Uani 1 1 d . U . . .
H3 H 0.2335 0.7727 0.7639 0.031 Uiso 1 1 calc R U . . .
F4 F 0.20664(13) 0.43140(16) 0.69735(15) 0.0628(9) Uani 1 1 d . U . . .
O4 O 0.37475(10) 0.60178(14) 0.64306(14) 0.0228(6) Uani 1 1 d . U . . .
C4 C 0.19924(16) 0.7580(2) 0.6659(2) 0.0202(9) Uani 1 1 d . U . . .
H4 H 0.1636 0.7729 0.6794 0.024 Uiso 1 1 calc R U . . .
O5 O 0.39679(11) 0.79501(15) 0.37765(15) 0.0289(7) Uani 1 1 d . U . . .
F5 F 0.17135(12) 0.53576(16) 0.64961(16) 0.0608(9) Uani 1 1 d . U . . .
C5 C 0.21025(15) 0.7367(2) 0.5957(2) 0.0137(8) Uani 1 1 d . U . . .
C6 C 0.42133(18) 0.8102(2) 0.5732(2) 0.0312(11) Uani 1 1 d . U . . .
H6 H 0.3911 0.8217 0.5392 0.037 Uiso 1 1 calc R U . . .
O6 O 0.35128(11) 0.67477(16) 0.33521(16) 0.0325(7) Uani 1 1 d . U . . .
F6 F 0.25143(13) 0.54285(17) 0.69193(15) 0.0591(8) Uani 1 1 d . U . . .
O7 O 0.41017(12) 0.75036(19) 0.25524(16) 0.0411(8) Uani 1 1 d . U . . .
C7 C 0.4723(2) 0.7974(3) 0.5326(3) 0.0544(15) Uani 1 1 d . U . . .
H7A H 0.4671 0.7536 0.4980 0.082 Uiso 1 1 calc R U . . .
H7B H 0.5015 0.7829 0.5656 0.082 Uiso 1 1 calc R U . . .
H7C H 0.4819 0.8474 0.5073 0.082 Uiso 1 1 calc R U . . .
C8 C 0.4251(2) 0.8769(2) 0.6261(3) 0.0491(14) Uani 1 1 d . U . . .
H8A H 0.4299 0.9286 0.6012 0.074 Uiso 1 1 calc R U . . .
H8B H 0.4560 0.8673 0.6577 0.074 Uiso 1 1 calc R U . . .
H8C H 0.3917 0.8788 0.6544 0.074 Uiso 1 1 calc R U . . .
O8 O 0.20299(12) 0.41538(17) 0.54145(17) 0.0408(8) Uani 1 1 d . U . . .
C9 C 0.40603(17) 0.5285(2) 0.6231(2) 0.0307(10) Uani 1 1 d . U . . .
H9 H 0.3875 0.5014 0.5822 0.037 Uiso 1 1 calc R U . . .
O9 O 0.25200(15) 0.54194(16) 0.53673(16) 0.0449(9) Uani 1 1 d . U . . .
C10 C 0.4617(2) 0.5498(3) 0.6012(3) 0.0678(19) Uani 1 1 d . U . . .
H10A H 0.4816 0.5004 0.5889 0.102 Uiso 1 1 calc R U . . .
H10B H 0.4801 0.5775 0.6405 0.102 Uiso 1 1 calc R U . . .
H10C H 0.4604 0.5857 0.5596 0.102 Uiso 1 1 calc R U . . .
O10 O 0.29438(12) 0.42378(17) 0.58790(17) 0.0406(8) Uani 1 1 d . U . . .
C11 C 0.40237(19) 0.4742(2) 0.6869(2) 0.0407(12) Uani 1 1 d . U . . .
H11A H 0.3642 0.4638 0.6980 0.061 Uiso 1 1 calc R U . . .
H11B H 0.4198 0.5004 0.7277 0.061 Uiso 1 1 calc R U . . .
H11C H 0.4207 0.4228 0.6766 0.061 Uiso 1 1 calc R U . . .
C12 C 0.16795(15) 0.7408(2) 0.5397(2) 0.0174(8) Uani 1 1 d . U . . .
C14 C 0.12549(15) 0.6576(2) 0.3881(2) 0.0179(8) Uani 1 1 d . U . . .
C13 C 0.14657(15) 0.7300(2) 0.4163(2) 0.0151(8) Uani 1 1 d . U . . .
C15 C 0.09136(15) 0.6625(2) 0.3300(2) 0.0225(9) Uani 1 1 d . U . . .
H15 H 0.0765 0.6142 0.3105 0.027 Uiso 1 1 calc R U . . .
C16 C 0.07840(16) 0.7358(2) 0.2997(2) 0.0235(9) Uani 1 1 d . U . . .
H16 H 0.0547 0.7380 0.2599 0.028 Uiso 1 1 calc R U . . .
C17 C 0.10001(16) 0.8061(2) 0.3276(2) 0.0224(9) Uani 1 1 d . U . . .
H17 H 0.0908 0.8565 0.3064 0.027 Uiso 1 1 calc R U . . .
C20 C 0.0905(2) 0.5430(3) 0.4635(3) 0.0565(16) Uani 1 1 d . U . . .
H20A H 0.0595 0.5354 0.4316 0.085 Uiso 1 1 calc R U . . .
H20B H 0.0810 0.5822 0.5008 0.085 Uiso 1 1 calc R U . . .
H20C H 0.1001 0.4912 0.4855 0.085 Uiso 1 1 calc R U . . .
C21 C 0.1563(2) 0.5136(2) 0.3661(3) 0.0468(14) Uani 1 1 d . U . . .
H21A H 0.1256 0.4999 0.3353 0.070 Uiso 1 1 calc R U . . .
H21B H 0.1693 0.4646 0.3901 0.070 Uiso 1 1 calc R U . . .
H21C H 0.1855 0.5367 0.3372 0.070 Uiso 1 1 calc R U . . .
C22 C 0.15880(16) 0.8847(2) 0.4124(2) 0.0222(9) Uani 1 1 d . U . . .
H22 H 0.1792 0.8731 0.4572 0.027 Uiso 1 1 calc R U . . .
C23 C 0.11581(18) 0.9469(2) 0.4294(3) 0.0364(11) Uani 1 1 d . U . . .
H23A H 0.0969 0.9623 0.3856 0.055 Uiso 1 1 calc R U . . .
H23B H 0.1328 0.9949 0.4505 0.055 Uiso 1 1 calc R U . . .
H23C H 0.0899 0.9239 0.4633 0.055 Uiso 1 1 calc R U . . .
C24 C 0.19907(18) 0.9193(2) 0.3578(3) 0.0365(12) Uani 1 1 d . U . . .
H24A H 0.2281 0.8800 0.3495 0.055 Uiso 1 1 calc R U . . .
H24B H 0.2146 0.9697 0.3763 0.055 Uiso 1 1 calc R U . . .
H24C H 0.1802 0.9304 0.3129 0.055 Uiso 1 1 calc R U . . .
C25 C 0.11203(16) 0.7643(3) 0.5609(2) 0.0287(10) Uani 1 1 d . U . . .
H25A H 0.1117 0.8211 0.5761 0.043 Uiso 1 1 calc R U . . .
H25B H 0.0999 0.7298 0.6004 0.043 Uiso 1 1 calc R U . . .
H25C H 0.0876 0.7573 0.5203 0.043 Uiso 1 1 calc R U . . .
C26 C 0.45497(17) 0.6684(3) 0.3546(2) 0.0274(9) Uani 1 1 d . U . . .
C27 C 0.2174(2) 0.4948(3) 0.6571(2) 0.0359(11) Uani 1 1 d . U . . .
C19 C 0.13851(16) 0.5748(2) 0.4211(2) 0.0227(9) Uani 1 1 d . U . . .
H19 H 0.1692 0.5826 0.4551 0.027 Uiso 1 1 calc R U . . .
C18 C 0.13494(15) 0.8052(2) 0.3857(2) 0.0180(8) Uani 1 1 d . U . . .

loop_
_atom_site_aniso_label
_atom_site_aniso_U_11
_atom_site_aniso_U_22
_atom_site_aniso_U_33
_atom_site_aniso_U_23
_atom_site_aniso_U_13
_atom_site_aniso_U_12
Sn1 0.01491(14) 0.01593(13) 0.01379(15) -0.00200(11) 0.00109(12) 0.00101(11)
S1 0.0334(7) 0.0182(5) 0.0210(6) 0.0010(4) 0.0007(5) -0.0041(5)
P1 0.0128(5) 0.0204(5) 0.0179(6) 0.0007(4) -0.0005(4) 0.0031(4)
F1 0.0155(14) 0.0648(17) 0.0460(18) 0.0026(13) -0.0014(12) -0.0054(12)
O1 0.0208(16) 0.0165(13) 0.0254(18) -0.0020(12) 0.0096(13) 0.0004(12)
N1 0.0128(16) 0.0100(14) 0.0142(16) 0.0003(12) 0.0007(13) -0.0003(12)
C1 0.0121(18) 0.0124(17) 0.016(2) 0.0039(15) -0.0009(15) 0.0028(14)
F2 0.0451(18) 0.0660(17) 0.0402(18) -0.0266(14) -0.0022(14) 0.0192(14)
O2 0.0174(14) 0.0244(13) 0.0164(14) -0.0026(11) 0.0014(11) 0.0042(11)
S2 0.0125(5) 0.0427(6) 0.0214(6) 0.0008(5) 0.0013(5) -0.0012(5)
N2 0.0119(16) 0.0181(15) 0.0132(17) -0.0004(12) -0.0031(13) -0.0002(13)
C2 0.020(2) 0.027(2) 0.015(2) -0.0011(16) -0.0060(16) 0.0047(16)
F3 0.0381(17) 0.0490(15) 0.0287(15) 0.0045(12) 0.0047(12) 0.0123(12)
O3 0.0153(15) 0.0290(14) 0.0257(17) 0.0040(12) -0.0040(12) -0.0042(11)
C3 0.028(2) 0.033(2) 0.015(2) -0.0037(18) -0.0012(18) 0.0066(18)
F4 0.100(3) 0.0484(16) 0.0403(18) 0.0059(14) 0.0271(17) -0.0112(16)
O4 0.0213(16) 0.0221(13) 0.0250(17) 0.0025(11) 0.0010(12) 0.0096(11)
C4 0.016(2) 0.027(2) 0.017(2) 0.0009(16) 0.0045(16) 0.0043(17)
O5 0.0212(17) 0.0337(15) 0.0318(18) -0.0010(13) 0.0044(14) -0.0020(12)
F5 0.0504(19) 0.0556(17) 0.076(2) -0.0238(16) 0.0118(17) 0.0108(15)
C5 0.0139(19) 0.0144(17) 0.0127(19) 0.0007(14) 0.0010(14) 0.0001(14)
C6 0.032(3) 0.034(2) 0.028(3) 0.0160(18) -0.012(2) -0.0142(19)
O6 0.0168(15) 0.0463(17) 0.0345(19) -0.0035(14) 0.0013(13) -0.0083(13)
F6 0.070(2) 0.0699(19) 0.0379(18) -0.0249(15) -0.0007(16) -0.0218(16)
O7 0.0243(18) 0.079(2) 0.0198(17) 0.0076(15) 0.0012(14) -0.0064(16)
C7 0.049(3) 0.079(4) 0.035(3) -0.012(3) 0.011(2) -0.034(3)
C8 0.067(4) 0.027(2) 0.054(3) 0.001(2) -0.005(3) -0.004(2)
O8 0.0422(19) 0.0382(17) 0.042(2) -0.0199(15) -0.0019(16) -0.0108(15)
C9 0.031(3) 0.027(2) 0.034(3) -0.0006(19) -0.001(2) 0.0155(18)
O9 0.075(3) 0.0230(15) 0.036(2) 0.0084(14) 0.0037(18) -0.0053(15)
C10 0.039(3) 0.058(3) 0.106(5) 0.028(3) 0.020(3) 0.025(3)
O10 0.038(2) 0.0397(17) 0.044(2) 0.0020(15) 0.0002(16) 0.0113(15)
C11 0.048(3) 0.027(2) 0.047(3) 0.011(2) -0.009(2) 0.016(2)
C12 0.0155(19) 0.0172(18) 0.020(2) -0.0015(16) -0.0012(16) -0.0003(15)
C14 0.013(2) 0.0233(18) 0.017(2) -0.0042(15) 0.0024(16) 0.0016(15)
C13 0.012(2) 0.0239(18) 0.0097(19) -0.0003(14) 0.0022(15) 0.0012(15)
C15 0.017(2) 0.0268(19) 0.024(2) -0.0043(17) -0.0002(17) 0.0010(17)
C16 0.017(2) 0.036(2) 0.018(2) -0.0040(17) -0.0049(18) 0.0027(17)
C17 0.019(2) 0.028(2) 0.020(2) 0.0042(16) -0.0012(18) 0.0048(16)
C20 0.044(3) 0.052(3) 0.074(4) 0.031(3) 0.020(3) 0.011(2)
C21 0.064(4) 0.032(2) 0.044(3) 0.001(2) -0.003(3) 0.020(2)
C22 0.027(2) 0.0175(18) 0.022(2) 0.0011(16) -0.0063(18) 0.0008(16)
C23 0.041(3) 0.029(2) 0.039(3) -0.010(2) -0.002(2) 0.006(2)
C24 0.033(3) 0.032(2) 0.045(3) 0.003(2) 0.002(2) -0.010(2)
C25 0.014(2) 0.053(3) 0.020(3) -0.005(2) -0.0028(17) 0.0081(19)
C26 0.021(2) 0.043(2) 0.018(2) -0.0090(19) 0.0037(17) 0.0008(18)
C27 0.044(3) 0.033(2) 0.031(2) -0.0071(19) 0.007(2) -0.006(2)
C19 0.019(2) 0.0221(19) 0.027(2) 0.0031(17) -0.0036(18) -0.0009(16)
C18 0.015(2) 0.0231(17) 0.016(2) 0.0009(15) 0.0032(16) 0.0012(15)

loop_
_atom_type_symbol
_atom_type_description
_atom_type_scat_dispersion_real
_atom_type_scat_dispersion_imag
_atom_type_scat_source
C C 0.0033 0.0016 'International Tables Vol C Tables 4.2.6.8 and 6.1.1.4'
H H 0.0000 0.0000 'International Tables Vol C Tables 4.2.6.8 and 6.1.1.4'
F F 0.0171 0.0103 'International Tables Vol C Tables 4.2.6.8 and 6.1.1.4'
N N 0.0061 0.0033 'International Tables Vol C Tables 4.2.6.8 and 6.1.1.4'
O O 0.0106 0.0060 'International Tables Vol C Tables 4.2.6.8 and 6.1.1.4'
P P 0.1023 0.0942 'International Tables Vol C Tables 4.2.6.8 and 6.1.1.4'
S S 0.1246 0.1234 'International Tables Vol C Tables 4.2.6.8 and 6.1.1.4'
Sn Sn -0.6537 1.4246 'International Tables Vol C Tables 4.2.6.8 and 6.1.1.4'

loop_
_geom_angle_atom_site_label_1
_geom_angle_atom_site_label_2
_geom_angle_atom_site_label_3
_geom_angle
_geom_angle_site_symmetry_1
_geom_angle_site_symmetry_3
_geom_angle_publ_flag
O1 Sn1 O2 84.05(9) . . ?
O1 Sn1 N1 80.95(9) . . ?
O2 Sn1 N1 74.24(9) . . ?
O1 Sn1 N2 83.17(9) . . ?
O2 Sn1 N2 139.59(9) . . ?
N1 Sn1 N2 65.96(10) . . ?
O9 S1 O10 114.8(2) . . ?
O9 S1 O8 114.3(2) . . ?
O10 S1 O8 114.84(18) . . ?
O9 S1 C27 102.43(19) . . ?
O10 S1 C27 105.1(2) . . ?
O8 S1 C27 103.2(2) . . ?
O2 P1 O4 117.27(14) . . ?
O2 P1 O3 115.31(15) . . ?
O4 P1 O3 103.33(15) . . ?
O2 P1 C1 107.56(16) . . ?
O4 P1 C1 102.94(16) . . ?
O3 P1 C1 109.64(15) . . ?
Sn1 O1 H1W 135.1(8) . . ?
Sn1 O1 H1 101(2) . . ?
H1W O1 H1 119.0(17) . . ?
C5 N1 C1 118.7(3) . . ?
C5 N1 Sn1 120.5(2) . . ?
C1 N1 Sn1 120.7(2) . . ?
N1 C1 C2 122.8(3) . . ?
N1 C1 P1 114.4(3) . . ?
C2 C1 P1 122.8(3) . . ?
P1 O2 Sn1 122.86(14) . . ?
O7 S2 O6 115.58(18) . . ?
O7 S2 O5 115.15(18) . . ?
O6 S2 O5 113.45(17) . . ?
O7 S2 C26 102.79(18) . . ?
O6 S2 C26 104.47(18) . . ?
O5 S2 C26 103.22(18) . . ?
C12 N2 C13 120.7(3) . . ?
C12 N2 Sn1 118.8(2) . . ?
C13 N2 Sn1 119.8(2) . . ?
C3 C2 C1 118.5(4) . . ?
C3 C2 H2 120.7 . . ?
C1 C2 H2 120.7 . . ?
C6 O3 P1 124.3(2) . . ?
C2 C3 C4 119.2(4) . . ?
C2 C3 H3 120.4 . . ?
C4 C3 H3 120.4 . . ?
C9 O4 P1 125.0(2) . . ?
C3 C4 C5 119.8(4) . . ?
C3 C4 H4 120.1 . . ?
C5 C4 H4 120.1 . . ?
N1 C5 C4 121.0(3) . . ?
N1 C5 C12 117.5(3) . . ?
C4 C5 C12 121.4(3) . . ?
O3 C6 C8 107.3(3) . . ?
O3 C6 C7 107.8(4) . . ?
C8 C6 C7 113.3(4) . . ?
O3 C6 H6 109.5 . . ?
C8 C6 H6 109.5 . . ?
C7 C6 H6 109.5 . . ?
C6 C7 H7A 109.5 . . ?
C6 C7 H7B 109.5 . . ?
H7A C7 H7B 109.5 . . ?
C6 C7 H7C 109.5 . . ?
H7A C7 H7C 109.5 . . ?
H7B C7 H7C 109.5 . . ?
C6 C8 H8A 109.5 . . ?
C6 C8 H8B 109.5 . . ?
H8A C8 H8B 109.5 . . ?
C6 C8 H8C 109.5 . . ?
H8A C8 H8C 109.5 . . ?
H8B C8 H8C 109.5 . . ?
C10 C9 O4 111.1(3) . . ?
C10 C9 C11 114.9(4) . . ?
O4 C9 C11 104.8(3) . . ?
C10 C9 H9 108.6 . . ?
O4 C9 H9 108.6 . . ?
C11 C9 H9 108.6 . . ?
C9 C10 H10A 109.5 . . ?
C9 C10 H10B 109.5 . . ?
H10A C10 H10B 109.5 . . ?
C9 C10 H10C 109.5 . . ?
H10A C10 H10C 109.5 . . ?
H10B C10 H10C 109.5 . . ?
C9 C11 H11A 109.5 . . ?
C9 C11 H11B 109.5 . . ?
H11A C11 H11B 109.5 . . ?
C9 C11 H11C 109.5 . . ?
H11A C11 H11C 109.5 . . ?
H11B C11 H11C 109.5 . . ?
N2 C12 C5 115.7(3) . . ?
N2 C12 C25 125.8(4) . . ?
C5 C12 C25 118.5(3) . . ?
C15 C14 C13 118.3(3) . . ?
C15 C14 C19 119.9(3) . . ?
C13 C14 C19 121.8(3) . . ?
C18 C13 C14 121.6(3) . . ?
C18 C13 N2 119.6(3) . . ?
C14 C13 N2 118.7(3) . . ?
C16 C15 C14 121.3(4) . . ?
C16 C15 H15 119.3 . . ?
C14 C15 H15 119.3 . . ?
C15 C16 C17 119.6(4) . . ?
C15 C16 H16 120.2 . . ?
C17 C16 H16 120.2 . . ?
C16 C17 C18 121.9(4) . . ?
C16 C17 H17 119.1 . . ?
C18 C17 H17 119.1 . . ?
C19 C20 H20A 109.5 . . ?
C19 C20 H20B 109.5 . . ?
H20A C20 H20B 109.5 . . ?
C19 C20 H20C 109.5 . . ?
H20A C20 H20C 109.5 . . ?
H20B C20 H20C 109.5 . . ?
C19 C21 H21A 109.5 . . ?
C19 C21 H21B 109.5 . . ?
H21A C21 H21B 109.5 . . ?
C19 C21 H21C 109.5 . . ?
H21A C21 H21C 109.5 . . ?
H21B C21 H21C 109.5 . . ?
C23 C22 C18 112.5(3) . . ?
C23 C22 C24 110.1(3) . . ?
C18 C22 C24 110.6(3) . . ?
C23 C22 H22 107.8 . . ?
C18 C22 H22 107.8 . . ?
C24 C22 H22 107.8 . . ?
C22 C23 H23A 109.5 . . ?
C22 C23 H23B 109.5 . . ?
H23A C23 H23B 109.5 . . ?
C22 C23 H23C 109.5 . . ?
H23A C23 H23C 109.5 . . ?
H23B C23 H23C 109.5 . . ?
C22 C24 H24A 109.5 . . ?
C22 C24 H24B 109.5 . . ?
H24A C24 H24B 109.5 . . ?
C22 C24 H24C 109.5 . . ?
H24A C24 H24C 109.5 . . ?
H24B C24 H24C 109.5 . . ?
C12 C25 H25A 109.5 . . ?
C12 C25 H25B 109.5 . . ?
H25A C25 H25B 109.5 . . ?
C12 C25 H25C 109.5 . . ?
H25A C25 H25C 109.5 . . ?
H25B C25 H25C 109.5 . . ?
F1 C26 F3 108.0(3) . . ?
F1 C26 F2 107.6(3) . . ?
F3 C26 F2 105.9(3) . . ?
F1 C26 S2 111.5(3) . . ?
F3 C26 S2 112.3(3) . . ?
F2 C26 S2 111.3(3) . . ?
F4 C27 F6 108.6(4) . . ?
F4 C27 F5 107.0(4) . . ?
F6 C27 F5 106.8(4) . . ?
F4 C27 S1 111.9(3) . . ?
F6 C27 S1 110.9(3) . . ?
F5 C27 S1 111.4(3) . . ?
C21 C19 C20 110.8(4) . . ?
C21 C19 C14 112.4(3) . . ?
C20 C19 C14 110.8(3) . . ?
C21 C19 H19 107.6 . . ?
C20 C19 H19 107.6 . . ?
C14 C19 H19 107.6 . . ?
C17 C18 C13 117.3(3) . . ?
C17 C18 C22 119.2(3) . . ?
C13 C18 C22 123.5(3) . . ?

loop_
_geom_bond_atom_site_label_1
_geom_bond_atom_site_label_2
_geom_bond_distance
_geom_bond_site_symmetry_2
_geom_bond_publ_flag
Sn1 O1 2.250(2) . ?
Sn1 O2 2.280(3) . ?
Sn1 N1 2.380(3) . ?
Sn1 N2 2.509(3) . ?
S1 O9 1.431(3) . ?
S1 O10 1.433(3) . ?
S1 O8 1.444(3) . ?
S1 C27 1.810(5) . ?
P1 O2 1.492(3) . ?
P1 O4 1.549(3) . ?
P1 O3 1.552(3) . ?
P1 C1 1.797(4) . ?
F1 C26 1.318(5) . ?
O1 H1W 0.840(8) . ?
O1 H1 0.826(10) . ?
N1 C5 1.344(4) . ?
N1 C1 1.354(5) . ?
C1 C2 1.384(5) . ?
F2 C26 1.333(4) . ?
S2 O7 1.436(3) . ?
S2 O6 1.441(3) . ?
S2 O5 1.449(3) . ?
S2 C26 1.821(4) . ?
N2 C12 1.288(5) . ?
N2 C13 1.452(5) . ?
C2 C3 1.372(5) . ?
C2 H2 0.9500 . ?
F3 C26 1.333(5) . ?
O3 C6 1.473(4) . ?
C3 C4 1.388(5) . ?
C3 H3 0.9500 . ?
F4 C27 1.318(5) . ?
O4 C9 1.484(4) . ?
C4 C5 1.390(5) . ?
C4 H4 0.9500 . ?
F5 C27 1.330(5) . ?
C5 C12 1.483(5) . ?
C6 C8 1.486(6) . ?
C6 C7 1.487(6) . ?
C6 H6 1.0000 . ?
F6 C27 1.329(5) . ?
C7 H7A 0.9800 . ?
C7 H7B 0.9800 . ?
C7 H7C 0.9800 . ?
C8 H8A 0.9800 . ?
C8 H8B 0.9800 . ?
C8 H8C 0.9800 . ?
C9 C10 1.478(6) . ?
C9 C11 1.498(5) . ?
C9 H9 1.0000 . ?
C10 H10A 0.9800 . ?
C10 H10B 0.9800 . ?
C10 H10C 0.9800 . ?
C11 H11A 0.9800 . ?
C11 H11B 0.9800 . ?
C11 H11C 0.9800 . ?
C12 C25 1.489(5) . ?
C14 C15 1.381(5) . ?
C14 C13 1.407(5) . ?
C14 C19 1.535(5) . ?
C13 C18 1.398(5) . ?
C15 C16 1.374(5) . ?
C15 H15 0.9500 . ?
C16 C17 1.381(5) . ?
C16 H16 0.9500 . ?
C17 C18 1.392(5) . ?
C17 H17 0.9500 . ?
C20 C19 1.522(6) . ?
C20 H20A 0.9800 . ?
C20 H20B 0.9800 . ?
C20 H20C 0.9800 . ?
C21 C19 1.508(6) . ?
C21 H21A 0.9800 . ?
C21 H21B 0.9800 . ?
C21 H21C 0.9800 . ?
C22 C23 1.512(5) . ?
C22 C18 1.523(5) . ?
C22 C24 1.537(6) . ?
C22 H22 1.0000 . ?
C23 H23A 0.9800 . ?
C23 H23B 0.9800 . ?
C23 H23C 0.9800 . ?
C24 H24A 0.9800 . ?
C24 H24B 0.9800 . ?
C24 H24C 0.9800 . ?
C25 H25A 0.9800 . ?
C25 H25B 0.9800 . ?
C25 H25C 0.9800 . ?
C19 H19 1.0000 . ?

loop_
_geom_hbond_atom_site_label_D
_geom_hbond_atom_site_label_H
_geom_hbond_atom_site_label_A
_geom_hbond_distance_DH
_geom_hbond_distance_HA
_geom_hbond_distance_DA
_geom_hbond_angle_DHA
_geom_hbond_site_symmetry_A
O1 H1W S1 0.840(8) 3.026(10) 3.841(3) 164.1(13) 8_665
O1 H1W O8 0.840(8) 1.879(13) 2.683(4) 160(3) 8_665
O1 H1 S2 0.826(10) 2.645(13) 3.427(3) 159(3) .
O1 H1 O5 0.826(10) 1.875(14) 2.689(4) 168(4) .
O1 H1 O6 0.826(10) 2.57(2) 3.132(4) 127(3) .
